data_7059329
loop_
_publ_author_name
'Xu, Weitao'
'Deng, Xinyu'
'Xiao, Xin'
'Bian, Bing'
'Chen, Qing'
'Dalgarno, Scott J.'
'Tao, Zhu'
'Redshaw, Carl'

_publ_section_title
;
 Supramolecular assemblies controlled by cucurbit[n]uril size (n = 6, 7, 8
 and 10)
;
_journal_issue 11
_journal_name_full 'New Journal of Chemistry'
_journal_page_first 4311
_journal_page_last 4318
_journal_paper_doi 10.1039/D0NJ00087F
_journal_volume 44
_journal_year 2020
_chemical_formula_moiety '2(C16 H19 N2), Cd Cl4'
_chemical_formula_sum 'C32 H38 Cd Cl4 N4'
_chemical_formula_weight 732.86
_space_group_crystal_system monoclinic
_space_group_IT_number 15
_space_group_name_Hall '-C 2yc'
_space_group_name_H-M_alt 'C 1 2/c 1'
_atom_sites_solution_hydrogens geom
_audit_creation_date 2020-02-09
_audit_creation_method
;
Olex2 1.2
(compiled 2018.05.29 svn.r3510 for OlexSys, GUI svn.r5506)
;
_audit_update_record
;
2020-02-11 deposited with the CCDC.	2020-02-20 downloaded from the CCDC.
;
_cell_angle_alpha 90
_cell_angle_beta 126.789(3)
_cell_angle_gamma 90
_cell_formula_units_Z 8
_cell_length_a 27.476(4)
_cell_length_b 16.376(3)
_cell_length_c 18.658(3)
_cell_measurement_reflns_used 9876
_cell_measurement_temperature 296(2)
_cell_measurement_theta_max 24.40
_cell_measurement_theta_min 2.49
_cell_volume 6723.2(19)
_computing_cell_refinement 'SAINT v8.37A (Bruker, 2015)'
_computing_data_collection 'Bruker Apex II'
_computing_data_reduction 'SAINT v8.37A (Bruker, 2015)'
_computing_molecular_graphics 'Olex2 (Dolomanov et al., 2009)'
_computing_publication_material 'Olex2 (Dolomanov et al., 2009)'
_computing_structure_refinement 'ShelXL (Sheldrick, 2015)'
_computing_structure_solution 'ShelXT (Sheldrick, 2015)'
_diffrn_ambient_temperature 296.15
_diffrn_measured_fraction_theta_full 0.997
_diffrn_measured_fraction_theta_max 0.997
_diffrn_measurement_device_type 'Bruker APEX-II CCD'
_diffrn_measurement_method '\f and \w scans'
_diffrn_radiation_monochromator graphite
_diffrn_radiation_type MoK\a
_diffrn_radiation_wavelength 0.71073
_diffrn_reflns_av_R_equivalents 0.0578
_diffrn_reflns_av_unetI/netI 0.0422
_diffrn_reflns_Laue_measured_fraction_full 0.997
_diffrn_reflns_Laue_measured_fraction_max 0.997
_diffrn_reflns_limit_h_max 30
_diffrn_reflns_limit_h_min -33
_diffrn_reflns_limit_k_max 20
_diffrn_reflns_limit_k_min -20
_diffrn_reflns_limit_l_max 22
_diffrn_reflns_limit_l_min -23
_diffrn_reflns_number 54015
_diffrn_reflns_point_group_measured_fraction_full 0.997
_diffrn_reflns_point_group_measured_fraction_max 0.997
_diffrn_reflns_theta_full 25.242
_diffrn_reflns_theta_max 25.999
_diffrn_reflns_theta_min 1.851
_diffrn_source 'fine-focus sealed tube'
_diffrn_standards_number 0
_exptl_absorpt_coefficient_mu 0.995
_exptl_absorpt_correction_T_max 0.7457
_exptl_absorpt_correction_T_min 0.6209
_exptl_absorpt_correction_type multi-scan
_exptl_absorpt_process_details
;
SADABS-2016/2 (Bruker,2016) was used for absorption correction.
wR2(int) was 0.0821 before and 0.0551 after correction.
The Ratio of minimum to maximum transmission is 0.8326.
The \l/2 correction factor is Not present.
;
_exptl_crystal_colour Colourless
_exptl_crystal_density_diffrn 1.448
_exptl_crystal_description Block
_exptl_crystal_F_000 2992
_exptl_crystal_size_max 0.28
_exptl_crystal_size_mid 0.26
_exptl_crystal_size_min 0.20
_refine_diff_density_max 0.371
_refine_diff_density_min -0.305
_refine_diff_density_rms 0.061
_refine_ls_extinction_coef 0.00052(3)
_refine_ls_extinction_expression Fc^*^=kFc[1+0.001xFc^2^\l^3^/sin(2\q)]^-1/4^
_refine_ls_extinction_method 'SHELXL-2018/3 (Sheldrick 2018)'
_refine_ls_goodness_of_fit_ref 1.019
_refine_ls_hydrogen_treatment constr
_refine_ls_matrix_type full
_refine_ls_number_parameters 408
_refine_ls_number_reflns 6596
_refine_ls_number_restraints 120
_refine_ls_restrained_S_all 1.020
_refine_ls_R_factor_all 0.0757
_refine_ls_R_factor_gt 0.0369
_refine_ls_shift/su_max 0.002
_refine_ls_shift/su_mean 0.000
_refine_ls_structure_factor_coef Fsqd
_refine_ls_weighting_details 'w=1/[\s^2^(Fo^2^)+(0.0371P)^2^+7.6175P] where P=(Fo^2^+2Fc^2^)/3'
_refine_ls_weighting_scheme calc
_refine_ls_wR_factor_gt 0.0616
_refine_ls_wR_factor_ref 0.0731
_reflns_Friedel_coverage 0.000
_reflns_number_gt 4425
_reflns_number_total 6596
_reflns_threshold_expression 'I > 2\s(I)'
_cod_data_source_file d0nj00087f2.cif
_cod_data_source_block G
_cod_depositor_comments
;Adding full bibliography for 7059329--7059331.cif.

 Adding full bibliography for 7059329--7059331.cif.
;
_cod_original_cell_volume 6723.1(18)
_cod_database_code 7059329
_shelx_shelxl_version_number 2018/3
_shelx_space_group_comment
;
The symmetry employed for this shelxl refinement is uniquely defined
by the following loop, which should always be used as a source of
symmetry information in preference to the above space-group names.
They are only intended as comments.
;
_olex2_refinement_description
;
1. Fixed Uiso
 At 1.2 times of:
  All C(H) groups, All C(H,H) groups
2. Uiso/Uaniso restraints and constraints
C32B \\sim C30B \\sim C31B \\sim C29B: within 2A with sigma of 0.04 and sigma
for terminal atoms of 0.08
C13 \\sim C14 \\sim C15 \\sim C16: within 2A with sigma of 0.04 and sigma for
terminal atoms of 0.08
Uanis(C31A) \\sim Ueq, Uanis(C31B) \\sim Ueq, Uanis(C30A) \\sim Ueq,
Uanis(C30B) \\sim Ueq: with sigma of 0.01 and sigma for terminal atoms of 0.02
3. Rigid body (RIGU) restrains
 C32A, C31B, C30A, C29A, N4
 with sigma for 1-2 distances of 0.001 and sigma for 1-3 distances of 0.001
 C29B, C32B, C30B, C31A, N4
 with sigma for 1-2 distances of 0.001 and sigma for 1-3 distances of 0.001
4. Others
 Sof(C29B)=Sof(H29A)=Sof(H29B)=Sof(C30B)=Sof(H30A)=Sof(H30B)=Sof(C32B)=
 Sof(H32A)=Sof(H32B)=Sof(C31A)=Sof(H31C)=Sof(H31D)=1-FVAR(1)
 Sof(C31B)=Sof(H31A)=Sof(H31B)=Sof(C32A)=Sof(H32C)=Sof(H32D)=Sof(C30A)=
 Sof(H30C)=Sof(H30D)=Sof(C29A)=Sof(H29C)=Sof(H29D)=FVAR(1)
5.a Secondary CH2 refined with riding coordinates:
 C7(H7A,H7B), C13(H13A,H13B), C14(H14A,H14B), C15(H15A,H15B), C16(H16A,H16B),
 C23(H23A,H23B), C29B(H29A,H29B), C30B(H30A,H30B), C31B(H31A,H31B), C32B(H32A,
 H32B), C32A(H32C,H32D), C31A(H31C,H31D), C30A(H30C,H30D), C29A(H29C,H29D)
5.b Aromatic/amide H refined with riding coordinates:
 C2(H2), C3(H3), C4(H4), C5(H5), C6(H6), C8(H8), C9(H9), C11(H11), C12(H12),
 C18(H18), C19(H19), C20(H20), C21(H21), C22(H22), C24(H24), C25(H25), C27(H27),
  C28(H28)
;
_olex2_submission_special_instructions 'No special instructions were received'

loop_
_space_group_symop_operation_xyz
'x, y, z'
'-x, y, -z+1/2'
'x+1/2, y+1/2, z'
'-x+1/2, y+1/2, -z+1/2'
'-x, -y, -z'
'x, -y, z-1/2'
'-x+1/2, -y+1/2, -z'
'x+1/2, -y+1/2, z-1/2'

loop_
_atom_site_label
_atom_site_type_symbol
_atom_site_fract_x
_atom_site_fract_y
_atom_site_fract_z
_atom_site_U_iso_or_equiv
_atom_site_adp_type
_atom_site_occupancy
_atom_site_site_symmetry_order
_atom_site_calc_flag
_atom_site_refinement_flags_posn
_atom_site_refinement_flags_adp
_atom_site_refinement_flags_occupancy
_atom_site_disorder_assembly
_atom_site_disorder_group
C1 C 0.38126(15) 0.6878(2) 0.5064(2) 0.0499(8) Uani 1 1 d . . . . .
C2 C 0.36245(15) 0.6705(2) 0.4210(2) 0.0527(9) Uani 1 1 d . . . . .
H2 H 0.388262 0.642403 0.412951 0.063 Uiso 1 1 calc R . . . .
C3 C 0.30607(16) 0.6942(2) 0.3478(2) 0.0604(10) Uani 1 1 d . . . . .
H3 H 0.293864 0.682053 0.290489 0.072 Uiso 1 1 calc R . . . .
C4 C 0.26797(17) 0.7356(2) 0.3588(3) 0.0652(11) Uani 1 1 d . . . . .
H4 H 0.229633 0.751161 0.309007 0.078 Uiso 1 1 calc R . . . .
C5 C 0.28601(19) 0.7543(2) 0.4428(3) 0.0709(11) Uani 1 1 d . . . . .
H5 H 0.260099 0.783062 0.450206 0.085 Uiso 1 1 calc R . . . .
C6 C 0.34272(19) 0.7304(2) 0.5170(3) 0.0628(10) Uani 1 1 d . . . . .
H6 H 0.354877 0.743159 0.574095 0.075 Uiso 1 1 calc R . . . .
C7 C 0.44210(16) 0.6587(2) 0.5857(2) 0.0675(11) Uani 1 1 d . . . . .
H7A H 0.469991 0.656059 0.570116 0.081 Uiso 1 1 calc R . . . .
H7B H 0.458281 0.697410 0.634412 0.081 Uiso 1 1 calc R . . . .
C8 C 0.42437(14) 0.5703(2) 0.6742(2) 0.0506(8) Uani 1 1 d . . . . .
H8 H 0.421168 0.617387 0.698930 0.061 Uiso 1 1 calc R . . . .
C9 C 0.41578(14) 0.4977(2) 0.6981(2) 0.0499(9) Uani 1 1 d . . . . .
H9 H 0.407331 0.495413 0.739418 0.060 Uiso 1 1 calc R . . . .
C10 C 0.41936(13) 0.4244(2) 0.66129(18) 0.0437(8) Uani 1 1 d . . . . .
C11 C 0.43325(15) 0.4340(2) 0.6002(2) 0.0533(9) Uani 1 1 d . . . . .
H11 H 0.436359 0.388224 0.573689 0.064 Uiso 1 1 calc R . . . .
C12 C 0.44201(15) 0.5086(3) 0.5800(2) 0.0562(10) Uani 1 1 d . . . . .
H12 H 0.451560 0.513110 0.540062 0.067 Uiso 1 1 calc R . . . .
C13 C 0.39342(16) 0.3406(2) 0.7431(2) 0.0597(9) Uani 1 1 d . U . . .
H13A H 0.360358 0.376624 0.727465 0.072 Uiso 1 1 calc R . . . .
H13B H 0.427791 0.350624 0.804772 0.072 Uiso 1 1 calc R . . . .
C14 C 0.37391(19) 0.2524(3) 0.7295(3) 0.0781(12) Uani 1 1 d . U . . .
H14A H 0.330567 0.247152 0.682929 0.094 Uiso 1 1 calc R . . . .
H14B H 0.383663 0.228800 0.784356 0.094 Uiso 1 1 calc R . . . .
C15 C 0.4098(2) 0.2116(2) 0.7020(3) 0.0814(12) Uani 1 1 d . U . . .
H15A H 0.389554 0.162353 0.667810 0.098 Uiso 1 1 calc R . . . .
H15B H 0.450357 0.197580 0.754031 0.098 Uiso 1 1 calc R . . . .
C16 C 0.41218(18) 0.2751(2) 0.6451(2) 0.0672(11) Uani 1 1 d . U . . .
H16A H 0.449325 0.270208 0.650183 0.081 Uiso 1 1 calc R . . . .
H16B H 0.377616 0.269896 0.582658 0.081 Uiso 1 1 calc R . . . .
C17 C 0.24149(15) 0.9686(2) 0.0489(2) 0.0526(9) Uani 1 1 d . . . . .
C18 C 0.25042(17) 0.8915(2) 0.0331(2) 0.0655(10) Uani 1 1 d . . . . .
H18 H 0.246816 0.848407 0.062143 0.079 Uiso 1 1 calc R . . . .
C19 C 0.26448(18) 0.8748(3) -0.0240(3) 0.0731(11) Uani 1 1 d . . . . .
H19 H 0.271357 0.821198 -0.032151 0.088 Uiso 1 1 calc R . . . .
C20 C 0.2685(2) 0.9357(3) -0.0685(3) 0.0855(13) Uani 1 1 d . . . . .
H20 H 0.278777 0.924522 -0.106784 0.103 Uiso 1 1 calc R . . . .
C21 C 0.2574(3) 1.0137(3) -0.0573(4) 0.121(2) Uani 1 1 d . . . . .
H21 H 0.258719 1.056101 -0.089321 0.145 Uiso 1 1 calc R . . . .
C22 C 0.2441(2) 1.0297(3) 0.0022(3) 0.0998(16) Uani 1 1 d . . . . .
H22 H 0.236743 1.083120 0.010164 0.120 Uiso 1 1 calc R . . . .
C23 C 0.22554(17) 0.9854(3) 0.1118(2) 0.0717(11) Uani 1 1 d . . . . .
H23A H 0.207006 1.039013 0.098698 0.086 Uiso 1 1 calc R . . . .
H23B H 0.195732 0.945617 0.101220 0.086 Uiso 1 1 calc R . . . .
C24 C 0.31529(19) 1.0467(2) 0.2467(3) 0.0708(11) Uani 1 1 d . . . . .
H24 H 0.308881 1.092305 0.212298 0.085 Uiso 1 1 calc R . . . .
C25 C 0.36120(18) 1.0478(2) 0.3345(3) 0.0684(11) Uani 1 1 d . . . . .
H25 H 0.385561 1.094078 0.359436 0.082 Uiso 1 1 calc R . . . .
C26 C 0.37317(17) 0.9802(2) 0.3894(3) 0.0559(9) Uani 1 1 d . . . . .
C27 C 0.33647(18) 0.9116(2) 0.3442(2) 0.0611(10) Uani 1 1 d . . . . .
H27 H 0.344012 0.863179 0.375306 0.073 Uiso 1 1 calc R . . . .
C28 C 0.29046(18) 0.9155(2) 0.2562(3) 0.0632(10) Uani 1 1 d . . . . .
H28 H 0.266029 0.869645 0.228521 0.076 Uiso 1 1 calc R . . . .
C29B C 0.4464(13) 1.0556(13) 0.5211(10) 0.095(4) Uani 0.58(3) 1 d . U P A 2
H29A H 0.419999 1.103075 0.497204 0.113 Uiso 0.58(3) 1 calc R . P A 2
H29B H 0.480967 1.064390 0.520320 0.113 Uiso 0.58(3) 1 calc R . P A 2
C30B C 0.4674(10) 1.0284(10) 0.6242(8) 0.122(4) Uani 0.58(3) 1 d . U P A 2
H30A H 0.503194 1.058065 0.671328 0.146 Uiso 0.58(3) 1 calc R . P A 2
H30B H 0.434729 1.037324 0.629448 0.146 Uiso 0.58(3) 1 calc R . P A 2
C31B C 0.4552(12) 0.9487(13) 0.6296(10) 0.103(4) Uani 0.42(3) 1 d . U P A 1
H31A H 0.483004 0.913931 0.680447 0.124 Uiso 0.42(3) 1 calc R . P A 1
H31B H 0.422990 0.967145 0.632825 0.124 Uiso 0.42(3) 1 calc R . P A 1
C32B C 0.4245(14) 0.9166(12) 0.5331(16) 0.090(5) Uani 0.58(3) 1 d . U P A 2
H32A H 0.431802 0.866353 0.513462 0.108 Uiso 0.58(3) 1 calc R . P A 2
H32B H 0.389593 0.908881 0.533377 0.108 Uiso 0.58(3) 1 calc R . P A 2
Cd1 Cd 0.40497(2) 0.70077(2) 0.88420(2) 0.04785(10) Uani 1 1 d . . . . .
Cl1 Cl 0.31904(4) 0.74546(5) 0.88256(5) 0.0540(2) Uani 1 1 d . . . . .
Cl2 Cl 0.49568(4) 0.74425(7) 1.02976(6) 0.0693(3) Uani 1 1 d . . . . .
Cl3 Cl 0.40090(6) 0.55262(6) 0.86842(7) 0.0804(3) Uani 1 1 d . . . . .
Cl4 Cl 0.40392(4) 0.76477(6) 0.76422(6) 0.0633(3) Uani 1 1 d . . . . .
N1 N 0.43751(11) 0.57729(18) 0.61542(17) 0.0517(7) Uani 1 1 d . . . . .
N2 N 0.41031(12) 0.35245(17) 0.68254(16) 0.0499(7) Uani 1 1 d . . . . .
N3 N 0.27837(14) 0.9823(2) 0.2070(2) 0.0588(8) Uani 1 1 d . . . . .
N4 N 0.41436(14) 0.98093(18) 0.4769(2) 0.0678(8) Uani 1 1 d . U . . .
C32A C 0.4295(19) 0.9052(16) 0.539(2) 0.086(6) Uani 0.42(3) 1 d . U P A 1
H32C H 0.393362 0.873613 0.517868 0.104 Uiso 0.42(3) 1 calc R . P A 1
H32D H 0.459612 0.870040 0.543305 0.104 Uiso 0.42(3) 1 calc R . P A 1
C31A C 0.4804(8) 0.9401(8) 0.6264(7) 0.111(4) Uani 0.58(3) 1 d . U P A 2
H31C H 0.481850 0.911488 0.673175 0.133 Uiso 0.58(3) 1 calc R . P A 2
H31D H 0.517866 0.930847 0.633290 0.133 Uiso 0.58(3) 1 calc R . P A 2
C30A C 0.4909(9) 1.0264(12) 0.6220(11) 0.097(4) Uani 0.42(3) 1 d . U P A 1
H30C H 0.500937 1.068596 0.665376 0.117 Uiso 0.42(3) 1 calc R . P A 1
H30D H 0.527725 1.008405 0.630788 0.117 Uiso 0.42(3) 1 calc R . P A 1
C29A C 0.4508(18) 1.0524(17) 0.5403(17) 0.091(6) Uani 0.42(3) 1 d . U P A 1
H29C H 0.471347 1.081200 0.520021 0.109 Uiso 0.42(3) 1 calc R . P A 1
H29D H 0.423318 1.090358 0.539371 0.109 Uiso 0.42(3) 1 calc R . P A 1

loop_
_atom_site_aniso_label
_atom_site_aniso_U_11
_atom_site_aniso_U_22
_atom_site_aniso_U_33
_atom_site_aniso_U_23
_atom_site_aniso_U_13
_atom_site_aniso_U_12
C1 0.050(2) 0.049(2) 0.0481(19) 0.0054(16) 0.0275(17) -0.0131(17)
C2 0.049(2) 0.055(2) 0.056(2) 0.0031(17) 0.0320(19) -0.0068(17)
C3 0.061(2) 0.063(2) 0.049(2) 0.0077(19) 0.028(2) -0.010(2)
C4 0.051(2) 0.066(3) 0.068(3) 0.026(2) 0.030(2) 0.000(2)
C5 0.082(3) 0.056(2) 0.100(3) 0.025(2) 0.068(3) 0.014(2)
C6 0.086(3) 0.057(2) 0.057(2) 0.0061(19) 0.049(2) -0.007(2)
C7 0.054(2) 0.074(3) 0.054(2) 0.008(2) 0.0213(19) -0.017(2)
C8 0.050(2) 0.056(2) 0.0385(18) -0.0020(17) 0.0226(17) 0.0059(17)
C9 0.055(2) 0.065(2) 0.0346(17) 0.0024(17) 0.0294(17) 0.0062(18)
C10 0.0424(19) 0.056(2) 0.0282(16) 0.0037(15) 0.0190(15) 0.0091(16)
C11 0.062(2) 0.064(2) 0.0388(18) -0.0002(17) 0.0326(18) 0.0091(19)
C12 0.050(2) 0.088(3) 0.0319(18) 0.0083(19) 0.0250(17) 0.008(2)
C13 0.062(2) 0.070(3) 0.049(2) 0.0072(19) 0.0347(19) 0.000(2)
C14 0.073(3) 0.080(3) 0.071(3) 0.007(2) 0.037(2) -0.014(2)
C15 0.081(3) 0.059(3) 0.087(3) 0.001(2) 0.041(3) -0.003(2)
C16 0.076(3) 0.061(3) 0.060(2) -0.0017(19) 0.038(2) 0.010(2)
C17 0.053(2) 0.052(2) 0.060(2) 0.0046(18) 0.0371(19) 0.0133(17)
C18 0.084(3) 0.055(2) 0.068(2) 0.0110(19) 0.051(2) 0.016(2)
C19 0.084(3) 0.067(3) 0.080(3) -0.006(2) 0.056(3) 0.011(2)
C20 0.099(3) 0.098(4) 0.096(3) -0.020(3) 0.079(3) -0.015(3)
C21 0.204(6) 0.080(4) 0.158(5) 0.007(3) 0.151(5) -0.015(4)
C22 0.163(5) 0.053(3) 0.135(4) -0.001(3) 0.117(4) 0.004(3)
C23 0.062(3) 0.091(3) 0.067(3) 0.003(2) 0.042(2) 0.020(2)
C24 0.074(3) 0.053(3) 0.094(3) 0.017(2) 0.055(3) 0.011(2)
C25 0.071(3) 0.038(2) 0.095(3) -0.004(2) 0.049(3) -0.0076(19)
C26 0.068(2) 0.043(2) 0.069(2) -0.0116(19) 0.048(2) -0.0095(19)
C27 0.091(3) 0.044(2) 0.059(2) -0.0092(18) 0.051(2) -0.016(2)
C28 0.090(3) 0.049(2) 0.071(3) -0.017(2) 0.059(3) -0.018(2)
C29B 0.089(9) 0.075(4) 0.086(6) -0.035(3) 0.035(6) -0.030(5)
C30B 0.128(8) 0.121(5) 0.084(4) -0.036(4) 0.047(5) -0.010(6)
C31B 0.116(8) 0.113(7) 0.073(4) -0.019(4) 0.053(5) -0.010(6)
C32B 0.119(9) 0.076(5) 0.069(4) -0.003(3) 0.053(4) -0.002(5)
Cd1 0.05205(16) 0.05665(17) 0.04234(14) 0.00553(12) 0.03227(12) 0.01198(13)
Cl1 0.0535(5) 0.0635(6) 0.0548(5) -0.0022(4) 0.0378(4) 0.0070(4)
Cl2 0.0542(6) 0.0951(7) 0.0485(5) -0.0015(5) 0.0254(4) 0.0062(5)
Cl3 0.1437(10) 0.0529(6) 0.0900(7) 0.0048(5) 0.0943(8) 0.0154(6)
Cl4 0.0816(6) 0.0693(6) 0.0569(5) 0.0144(5) 0.0510(5) 0.0157(5)
N1 0.0419(16) 0.067(2) 0.0375(15) 0.0088(14) 0.0191(13) 0.0009(15)
N2 0.0594(18) 0.0517(19) 0.0413(15) 0.0031(14) 0.0314(14) 0.0062(15)
N3 0.064(2) 0.060(2) 0.070(2) -0.0009(18) 0.0494(18) 0.0056(17)
N4 0.076(2) 0.0498(18) 0.0728(18) -0.0152(15) 0.0419(17) -0.0149(15)
C32A 0.110(14) 0.068(5) 0.066(5) -0.007(3) 0.044(7) -0.011(6)
C31A 0.112(7) 0.127(6) 0.075(3) -0.008(4) 0.047(4) 0.012(5)
C30A 0.090(7) 0.100(7) 0.087(4) -0.040(4) 0.045(4) -0.013(5)
C29A 0.093(10) 0.070(5) 0.093(5) -0.033(4) 0.047(5) -0.028(5)

loop_
_atom_type_symbol
_atom_type_description
_atom_type_scat_dispersion_real
_atom_type_scat_dispersion_imag
_atom_type_scat_source
C C 0.0033 0.0016 'International Tables Vol C Tables 4.2.6.8 and 6.1.1.4'
H H 0.0000 0.0000 'International Tables Vol C Tables 4.2.6.8 and 6.1.1.4'
Cd Cd -0.8075 1.2024 'International Tables Vol C Tables 4.2.6.8 and 6.1.1.4'
Cl Cl 0.1484 0.1585 'International Tables Vol C Tables 4.2.6.8 and 6.1.1.4'
N N 0.0061 0.0033 'International Tables Vol C Tables 4.2.6.8 and 6.1.1.4'

loop_
_geom_angle_atom_site_label_1
_geom_angle_atom_site_label_2
_geom_angle_atom_site_label_3
_geom_angle
_geom_angle_site_symmetry_1
_geom_angle_site_symmetry_3
_geom_angle_publ_flag
C2 C1 C6 118.8(3) . . ?
C2 C1 C7 120.0(3) . . ?
C6 C1 C7 121.1(3) . . ?
C1 C2 H2 119.6 . . ?
C3 C2 C1 120.7(3) . . ?
C3 C2 H2 119.6 . . ?
C2 C3 H3 119.9 . . ?
C4 C3 C2 120.1(3) . . ?
C4 C3 H3 119.9 . . ?
C3 C4 H4 120.0 . . ?
C3 C4 C5 120.1(4) . . ?
C5 C4 H4 120.0 . . ?
C4 C5 H5 120.0 . . ?
C4 C5 C6 120.1(4) . . ?
C6 C5 H5 120.0 . . ?
C1 C6 C5 120.1(3) . . ?
C1 C6 H6 119.9 . . ?
C5 C6 H6 119.9 . . ?
C1 C7 H7A 109.4 . . ?
C1 C7 H7B 109.4 . . ?
H7A C7 H7B 108.0 . . ?
N1 C7 C1 111.2(3) . . ?
N1 C7 H7A 109.4 . . ?
N1 C7 H7B 109.4 . . ?
C9 C8 H8 118.9 . . ?
C9 C8 N1 122.2(3) . . ?
N1 C8 H8 118.9 . . ?
C8 C9 H9 119.5 . . ?
C8 C9 C10 120.9(3) . . ?
C10 C9 H9 119.5 . . ?
C11 C10 C9 115.4(3) . . ?
N2 C10 C9 122.3(3) . . ?
N2 C10 C11 122.3(3) . . ?
C10 C11 H11 119.7 . . ?
C12 C11 C10 120.5(3) . . ?
C12 C11 H11 119.7 . . ?
C11 C12 H12 118.7 . . ?
C11 C12 N1 122.6(3) . . ?
N1 C12 H12 118.7 . . ?
H13A C13 H13B 109.0 . . ?
C14 C13 H13A 111.0 . . ?
C14 C13 H13B 111.0 . . ?
N2 C13 H13A 111.0 . . ?
N2 C13 H13B 111.0 . . ?
N2 C13 C14 103.9(3) . . ?
C13 C14 H14A 110.9 . . ?
C13 C14 H14B 110.9 . . ?
C13 C14 C15 104.0(3) . . ?
H14A C14 H14B 109.0 . . ?
C15 C14 H14A 110.9 . . ?
C15 C14 H14B 110.9 . . ?
C14 C15 H15A 110.9 . . ?
C14 C15 H15B 110.9 . . ?
C14 C15 C16 104.2(3) . . ?
H15A C15 H15B 108.9 . . ?
C16 C15 H15A 110.9 . . ?
C16 C15 H15B 110.9 . . ?
C15 C16 H16A 111.1 . . ?
C15 C16 H16B 111.1 . . ?
H16A C16 H16B 109.1 . . ?
N2 C16 C15 103.4(3) . . ?
N2 C16 H16A 111.1 . . ?
N2 C16 H16B 111.1 . . ?
C18 C17 C22 117.5(3) . . ?
C18 C17 C23 121.1(3) . . ?
C22 C17 C23 121.3(3) . . ?
C17 C18 H18 118.9 . . ?
C17 C18 C19 122.1(4) . . ?
C19 C18 H18 118.9 . . ?
C18 C19 H19 119.9 . . ?
C20 C19 C18 120.2(4) . . ?
C20 C19 H19 119.9 . . ?
C19 C20 H20 120.2 . . ?
C19 C20 C21 119.6(4) . . ?
C21 C20 H20 120.2 . . ?
C20 C21 H21 120.3 . . ?
C20 C21 C22 119.4(4) . . ?
C22 C21 H21 120.3 . . ?
C17 C22 C21 121.1(4) . . ?
C17 C22 H22 119.4 . . ?
C21 C22 H22 119.4 . . ?
C17 C23 H23A 108.9 . . ?
C17 C23 H23B 108.9 . . ?
H23A C23 H23B 107.7 . . ?
N3 C23 C17 113.4(3) . . ?
N3 C23 H23A 108.9 . . ?
N3 C23 H23B 108.9 . . ?
C25 C24 H24 118.9 . . ?
N3 C24 H24 118.9 . . ?
N3 C24 C25 122.3(4) . . ?
C24 C25 H25 119.4 . . ?
C24 C25 C26 121.1(4) . . ?
C26 C25 H25 119.4 . . ?
C27 C26 C25 114.9(4) . . ?
N4 C26 C25 123.2(3) . . ?
N4 C26 C27 121.8(3) . . ?
C26 C27 H27 119.7 . . ?
C28 C27 C26 120.5(4) . . ?
C28 C27 H27 119.7 . . ?
C27 C28 H28 118.6 . . ?
N3 C28 C27 122.8(3) . . ?
N3 C28 H28 118.6 . . ?
H29A C29B H29B 110.1 . . ?
C30B C29B H29A 112.6 . . ?
C30B C29B H29B 112.6 . . ?
N4 C29B H29A 112.6 . . ?
N4 C29B H29B 112.6 . . ?
N4 C29B C30B 95.9(13) . . ?
C29B C30B H30A 111.5 . . ?
C29B C30B H30B 111.5 . . ?
H30A C30B H30B 109.3 . . ?
C31A C30B C29B 101.5(16) . . ?
C31A C30B H30A 111.5 . . ?
C31A C30B H30B 111.5 . . ?
H31A C31B H31B 109.6 . . ?
C32A C31B H31A 111.9 . . ?
C32A C31B H31B 111.9 . . ?
C32A C31B C30A 99.4(18) . . ?
C30A C31B H31A 111.9 . . ?
C30A C31B H31B 111.9 . . ?
H32A C32B H32B 108.7 . . ?
N4 C32B H32A 110.5 . . ?
N4 C32B H32B 110.5 . . ?
N4 C32B C31A 106.2(17) . . ?
C31A C32B H32A 110.5 . . ?
C31A C32B H32B 110.5 . . ?
Cl1 Cd1 Cl4 112.03(3) . . ?
Cl2 Cd1 Cl1 105.07(3) . . ?
Cl2 Cd1 Cl4 109.61(4) . . ?
Cl3 Cd1 Cl1 108.72(3) . . ?
Cl3 Cd1 Cl2 111.48(4) . . ?
Cl3 Cd1 Cl4 109.86(3) . . ?
C8 N1 C7 120.4(3) . . ?
C12 N1 C7 121.1(3) . . ?
C12 N1 C8 118.4(3) . . ?
C10 N2 C13 123.7(3) . . ?
C10 N2 C16 124.5(3) . . ?
C16 N2 C13 111.7(3) . . ?
C24 N3 C23 120.9(3) . . ?
C28 N3 C23 121.1(3) . . ?
C28 N3 C24 118.1(3) . . ?
C26 N4 C29B 119.6(8) . . ?
C26 N4 C32B 124.3(11) . . ?
C26 N4 C32A 123.8(13) . . ?
C26 N4 C29A 130.0(11) . . ?
C32B N4 C29B 115.6(13) . . ?
C29A N4 C32A 105.8(16) . . ?
C31B C32A N4 100.7(18) . . ?
C31B C32A H32C 111.6 . . ?
C31B C32A H32D 111.6 . . ?
N4 C32A H32C 111.6 . . ?
N4 C32A H32D 111.6 . . ?
H32C C32A H32D 109.4 . . ?
C30B C31A C32B 98.8(14) . . ?
C30B C31A H31C 112.0 . . ?
C30B C31A H31D 112.0 . . ?
C32B C31A H31C 112.0 . . ?
C32B C31A H31D 112.0 . . ?
H31C C31A H31D 109.7 . . ?
C31B C30A H30C 111.2 . . ?
C31B C30A H30D 111.2 . . ?
H30C C30A H30D 109.1 . . ?
C29A C30A C31B 103(2) . . ?
C29A C30A H30C 111.2 . . ?
C29A C30A H30D 111.2 . . ?
N4 C29A H29C 109.5 . . ?
N4 C29A H29D 109.5 . . ?
C30A C29A N4 111(2) . . ?
C30A C29A H29C 109.5 . . ?
C30A C29A H29D 109.5 . . ?
H29C C29A H29D 108.1 . . ?

loop_
_geom_bond_atom_site_label_1
_geom_bond_atom_site_label_2
_geom_bond_distance
_geom_bond_site_symmetry_2
_geom_bond_publ_flag
C1 C2 1.378(4) . ?
C1 C6 1.378(5) . ?
C1 C7 1.500(5) . ?
C2 H2 0.9300 . ?
C2 C3 1.372(4) . ?
C3 H3 0.9300 . ?
C3 C4 1.362(5) . ?
C4 H4 0.9300 . ?
C4 C5 1.367(5) . ?
C5 H5 0.9300 . ?
C5 C6 1.383(5) . ?
C6 H6 0.9300 . ?
C7 H7A 0.9700 . ?
C7 H7B 0.9700 . ?
C7 N1 1.478(4) . ?
C8 H8 0.9300 . ?
C8 C9 1.339(4) . ?
C8 N1 1.349(4) . ?
C9 H9 0.9300 . ?
C9 C10 1.414(4) . ?
C10 C11 1.411(4) . ?
C10 N2 1.314(4) . ?
C11 H11 0.9300 . ?
C11 C12 1.342(5) . ?
C12 H12 0.9300 . ?
C12 N1 1.346(4) . ?
C13 H13A 0.9700 . ?
C13 H13B 0.9700 . ?
C13 C14 1.508(5) . ?
C13 N2 1.470(4) . ?
C14 H14A 0.9700 . ?
C14 H14B 0.9700 . ?
C14 C15 1.512(5) . ?
C15 H15A 0.9700 . ?
C15 H15B 0.9700 . ?
C15 C16 1.516(5) . ?
C16 H16A 0.9700 . ?
C16 H16B 0.9700 . ?
C16 N2 1.463(4) . ?
C17 C18 1.353(5) . ?
C17 C22 1.356(5) . ?
C17 C23 1.503(4) . ?
C18 H18 0.9300 . ?
C18 C19 1.360(5) . ?
C19 H19 0.9300 . ?
C19 C20 1.345(5) . ?
C20 H20 0.9300 . ?
C20 C21 1.358(6) . ?
C21 H21 0.9300 . ?
C21 C22 1.387(6) . ?
C22 H22 0.9300 . ?
C23 H23A 0.9700 . ?
C23 H23B 0.9700 . ?
C23 N3 1.475(4) . ?
C24 H24 0.9300 . ?
C24 C25 1.341(5) . ?
C24 N3 1.338(5) . ?
C25 H25 0.9300 . ?
C25 C26 1.409(5) . ?
C26 C27 1.403(5) . ?
C26 N4 1.316(4) . ?
C27 H27 0.9300 . ?
C27 C28 1.346(5) . ?
C28 H28 0.9300 . ?
C28 N3 1.337(4) . ?
C29B H29A 0.9700 . ?
C29B H29B 0.9700 . ?
C29B C30B 1.70(3) . ?
C29B N4 1.443(18) . ?
C30B H30A 0.9700 . ?
C30B H30B 0.9700 . ?
C30B C31A 1.48(3) . ?
C31B H31A 0.9700 . ?
C31B H31B 0.9700 . ?
C31B C32A 1.56(4) . ?
C31B C30A 1.66(3) . ?
C32B H32A 0.9700 . ?
C32B H32B 0.9700 . ?
C32B N4 1.39(2) . ?
C32B C31A 1.53(3) . ?
Cd1 Cl1 2.4544(9) . ?
Cd1 Cl2 2.4469(10) . ?
Cd1 Cl3 2.4385(11) . ?
Cd1 Cl4 2.4562(9) . ?
N4 C32A 1.57(3) . ?
N4 C29A 1.53(3) . ?
C32A H32C 0.9700 . ?
C32A H32D 0.9700 . ?
C31A H31C 0.9700 . ?
C31A H31D 0.9700 . ?
C30A H30C 0.9700 . ?
C30A H30D 0.9700 . ?
C30A C29A 1.31(3) . ?
C29A H29C 0.9700 . ?
C29A H29D 0.9700 . ?

loop_
_geom_torsion_atom_site_label_1
_geom_torsion_atom_site_label_2
_geom_torsion_atom_site_label_3
_geom_torsion_atom_site_label_4
_geom_torsion
_geom_torsion_site_symmetry_1
_geom_torsion_site_symmetry_2
_geom_torsion_site_symmetry_3
_geom_torsion_site_symmetry_4
_geom_torsion_publ_flag
C1 C2 C3 C4 0.2(5) . . . . ?
C1 C7 N1 C8 -87.4(4) . . . . ?
C1 C7 N1 C12 87.8(4) . . . . ?
C2 C1 C6 C5 0.7(5) . . . . ?
C2 C1 C7 N1 -90.7(4) . . . . ?
C2 C3 C4 C5 0.6(5) . . . . ?
C3 C4 C5 C6 -0.7(6) . . . . ?
C4 C5 C6 C1 0.0(5) . . . . ?
C6 C1 C2 C3 -0.8(5) . . . . ?
C6 C1 C7 N1 87.9(4) . . . . ?
C7 C1 C2 C3 177.8(3) . . . . ?
C7 C1 C6 C5 -177.9(3) . . . . ?
C8 C9 C10 C11 0.9(4) . . . . ?
C8 C9 C10 N2 -179.0(3) . . . . ?
C9 C8 N1 C7 175.4(3) . . . . ?
C9 C8 N1 C12 0.0(5) . . . . ?
C9 C10 C11 C12 -0.1(5) . . . . ?
C9 C10 N2 C13 2.4(5) . . . . ?
C9 C10 N2 C16 178.6(3) . . . . ?
C10 C11 C12 N1 -0.7(5) . . . . ?
C11 C10 N2 C13 -177.5(3) . . . . ?
C11 C10 N2 C16 -1.3(5) . . . . ?
C11 C12 N1 C7 -174.6(3) . . . . ?
C11 C12 N1 C8 0.8(5) . . . . ?
C13 C14 C15 C16 -36.3(4) . . . . ?
C14 C13 N2 C10 167.0(3) . . . . ?
C14 C13 N2 C16 -9.6(4) . . . . ?
C14 C15 C16 N2 29.9(4) . . . . ?
C15 C16 N2 C10 170.7(3) . . . . ?
C15 C16 N2 C13 -12.7(4) . . . . ?
C17 C18 C19 C20 -1.7(6) . . . . ?
C17 C23 N3 C24 82.3(4) . . . . ?
C17 C23 N3 C28 -98.3(4) . . . . ?
C18 C17 C22 C21 -2.1(7) . . . . ?
C18 C17 C23 N3 78.9(5) . . . . ?
C18 C19 C20 C21 -1.1(7) . . . . ?
C19 C20 C21 C22 2.1(8) . . . . ?
C20 C21 C22 C17 -0.5(9) . . . . ?
C22 C17 C18 C19 3.2(6) . . . . ?
C22 C17 C23 N3 -104.9(5) . . . . ?
C23 C17 C18 C19 179.6(3) . . . . ?
C23 C17 C22 C21 -178.5(5) . . . . ?
C24 C25 C26 C27 4.1(5) . . . . ?
C24 C25 C26 N4 -174.2(4) . . . . ?
C25 C24 N3 C23 175.4(3) . . . . ?
C25 C24 N3 C28 -4.0(5) . . . . ?
C25 C26 C27 C28 -5.4(5) . . . . ?
C25 C26 N4 C29B 4.7(15) . . . . ?
C25 C26 N4 C32B 176.0(16) . . . . ?
C25 C26 N4 C32A -178(2) . . . . ?
C25 C26 N4 C29A 10(2) . . . . ?
C26 C27 C28 N3 2.2(6) . . . . ?
C26 N4 C32A C31B -155.0(16) . . . . ?
C26 N4 C29A C30A -174.8(18) . . . . ?
C27 C26 N4 C29B -173.5(15) . . . . ?
C27 C26 N4 C32B -2.2(17) . . . . ?
C27 C26 N4 C32A 4(2) . . . . ?
C27 C26 N4 C29A -168(2) . . . . ?
C27 C28 N3 C23 -176.8(3) . . . . ?
C27 C28 N3 C24 2.6(5) . . . . ?
C29B C30B C31A C32B -45(3) . . . . ?
C30B C29B N4 C26 158.7(9) . . . . ?
C30B C29B N4 C32B -13(2) . . . . ?
C31B C30A C29A N4 -35(4) . . . . ?
N1 C8 C9 C10 -0.9(5) . . . . ?
N2 C10 C11 C12 179.8(3) . . . . ?
N2 C13 C14 C15 28.0(4) . . . . ?
N3 C24 C25 C26 0.5(6) . . . . ?
N4 C26 C27 C28 172.9(3) . . . . ?
N4 C29B C30B C31A 37(2) . . . . ?
N4 C32B C31A C30B 39(3) . . . . ?
C32A C31B C30A C29A 46(4) . . . . ?
C32A N4 C29A C30A 12(4) . . . . ?
C31A C32B N4 C26 173.8(12) . . . . ?
C31A C32B N4 C29B -15(3) . . . . ?
C30A C31B C32A N4 -36(3) . . . . ?
C29A N4 C32A C31B 18(3) . . . . ?
